data_2013564
loop_
_publ_author_name
'Bataille, Thierry'

_publ_section_title
;
 Hemi(piperazinediium) hexaaquaaluminium(III) bis(sulfate)
 tetrahydrate: a new double aluminium sulfate salt
;
_journal_issue 11
_journal_name_full 'Acta Crystallographica Section C'
_journal_page_first m459
_journal_page_last m461
_journal_paper_doi 10.1107/S0108270103021243
_journal_volume 59
_journal_year 2003
_chemical_formula_iupac '[Al (H2 O)6]2 (C4 H12 N2) (S O4)4, 8H2 O'
_chemical_formula_moiety '2(H12 Al O6), C4 H12 N2, 4(O4 S), 8(H2 O)'
_chemical_formula_sum 'C4 H32 Al2 N2 O36 S4'
_chemical_formula_weight 886.64
_chemical_name_common 'aluminium piperazinium sulfate decahydrate'
_chemical_name_systematic
;
Hexaaquaaluminium hemi(piperidin-1,4-diium) bis(sulfate) tetrahydrate
;
_space_group_IT_number 14
_symmetry_cell_setting monoclinic
_symmetry_space_group_name_Hall '-P 2yn'
_symmetry_space_group_name_H-M 'P 1 21/n 1'
_atom_sites_solution_hydrogens geom
_atom_sites_solution_primary direct
_atom_sites_solution_secondary difmap
_cell_angle_alpha 90.00
_cell_angle_beta 90.0815(7)
_cell_angle_gamma 90.00
_cell_formula_units_Z 2
_cell_length_a 6.57370(10)
_cell_length_b 12.0671(2)
_cell_length_c 21.5206(5)
_cell_measurement_reflns_used 11232
_cell_measurement_temperature 293(2)
_cell_measurement_theta_max 27.485
_cell_measurement_theta_min 0.998
_cell_volume 1707.13(6)
_computing_cell_refinement 'HKL Scalepack (Otwinowski & Minor, 1997)'
_computing_data_collection 'COLLECT (Nonius, 1998)'
_computing_data_reduction 'HKL Denzo (Otwinowski & Minor, 1997) and Scalepack'
_computing_molecular_graphics 'DIAMOND (Brandenburg & Berndt, 1999)'
_computing_publication_material 'WinGX (Farrugia, 1999)'
_computing_structure_refinement 'SHELXL97 (Sheldrick, 1997)'
_computing_structure_solution 'SIR97 (Altomare et al., 1999)'
_diffrn_ambient_temperature 293(2)
_diffrn_detector_area_resol_mean 9
_diffrn_measured_fraction_theta_full 0.997
_diffrn_measured_fraction_theta_max 0.997
_diffrn_measurement_device '95mm CCD camera on \k-goniostat'
_diffrn_measurement_device_type 'Nonius KappaCCD'
_diffrn_measurement_method CCD
_diffrn_radiation_monochromator 'horizonally mounted graphite crystal'
_diffrn_radiation_source 'fine-focus sealed tube'
_diffrn_radiation_type MoK\a
_diffrn_radiation_wavelength 0.71073
_diffrn_reflns_av_R_equivalents 0.0697
_diffrn_reflns_av_sigmaI/netI 0.0476
_diffrn_reflns_limit_h_max 8
_diffrn_reflns_limit_h_min -7
_diffrn_reflns_limit_k_max 15
_diffrn_reflns_limit_k_min -15
_diffrn_reflns_limit_l_max 27
_diffrn_reflns_limit_l_min -27
_diffrn_reflns_number 19066
_diffrn_reflns_theta_full 27.50
_diffrn_reflns_theta_max 27.50
_diffrn_reflns_theta_min 1.93
_exptl_absorpt_coefficient_mu 0.454
_exptl_absorpt_correction_T_max 0.9668
_exptl_absorpt_correction_T_min 0.7966
_exptl_absorpt_correction_type analytical
_exptl_absorpt_process_details
;
(de Meulenaer & Tompa, 1965)
;
_exptl_crystal_colour colourless
_exptl_crystal_density_diffrn 1.725
_exptl_crystal_density_method 'not measured'
_exptl_crystal_description prism
_exptl_crystal_F_000 936
_exptl_crystal_size_max 0.52
_exptl_crystal_size_mid 0.13
_exptl_crystal_size_min 0.08
_refine_diff_density_max 0.348
_refine_diff_density_min -0.470
_refine_ls_extinction_coef 0.0181(13)
_refine_ls_extinction_expression Fc^*^=kFc[1+0.001xFc^2^\l^3^/sin(2\q)]^-1/4^
_refine_ls_extinction_method SHELXL97
_refine_ls_goodness_of_fit_ref 1.066
_refine_ls_hydrogen_treatment refxyz
_refine_ls_matrix_type full
_refine_ls_number_parameters 296
_refine_ls_number_reflns 3911
_refine_ls_number_restraints 39
_refine_ls_restrained_S_all 1.068
_refine_ls_R_factor_all 0.0578
_refine_ls_R_factor_gt 0.0384
_refine_ls_shift/su_max 0.001
_refine_ls_shift/su_mean 0.000
_refine_ls_structure_factor_coef Fsqd
_refine_ls_weighting_details 'calc w=1/[\s^2^(Fo^2^)+(0.047P)^2^+0.84P] where P=(Fo^2^+2Fc^2^)/3'
_refine_ls_weighting_scheme calc
_refine_ls_wR_factor_gt 0.0944
_refine_ls_wR_factor_ref 0.1045
_reflns_number_gt 2991
_reflns_number_total 3911
_reflns_threshold_expression I>2\s(I)
_cod_data_source_file dn1030.cif
_cod_data_source_block I
_cod_depositor_comments
;

2019-10-08
Z value and formula fixed to values more according to usual
chemical conventions.                 miguel
;
_cod_original_formula_sum 'C2 H26 Al N O18 S2'
_cod_original_formula_weight 443.32
_cod_original_formula_moiety 'H12 Al O6, 0.5(C4 H12 N2), 2(O4 S), 4(H2 O)'
_cod_original_formula_iupac '[Al (H2 O)6] (C4 H12 N2)0.5 (S O4)2, 4H2 O'
_cod_original_formula_units_Z 4
_cod_original_sg_symbol_H-M 'P 21/n'
_cod_database_code 2013564
_cod_database_fobs_code 2013564

loop_
_symmetry_equiv_pos_as_xyz
'x, y, z'
'-x+1/2, y+1/2, -z+1/2'
'-x, -y, -z'
'x-1/2, -y-1/2, z-1/2'

loop_
_atom_site_label
_atom_site_fract_x
_atom_site_fract_y
_atom_site_fract_z
_atom_site_U_iso_or_equiv
_atom_site_adp_type
_atom_site_calc_flag
_atom_site_refinement_flags
_atom_site_occupancy
_atom_site_disorder_assembly
_atom_site_disorder_group
_atom_site_type_symbol
Al 0.46346(9) 0.06257(5) 0.36703(3) 0.01848(17) Uani d . 1 . . Al
S1 -0.04464(7) -0.02962(5) 0.19203(3) 0.02159(16) Uani d . 1 . . S
S2 -0.03341(7) 0.19082(5) 0.54279(3) 0.02035(16) Uani d . 1 . . S
O11 0.1573(2) 0.00189(17) 0.21618(8) 0.0374(5) Uani d . 1 . . O
O12 -0.1636(2) -0.08206(15) 0.24188(8) 0.0321(4) Uani d . 1 . . O
O13 -0.1513(3) 0.06939(14) 0.16931(8) 0.0310(4) Uani d . 1 . . O
O14 -0.0184(2) -0.10540(14) 0.13885(8) 0.0303(4) Uani d . 1 . . O
O21 0.0369(2) 0.10820(14) 0.58895(8) 0.0296(4) Uani d . 1 . . O
O22 -0.2297(2) 0.15197(15) 0.51702(8) 0.0311(4) Uani d . 1 . . O
O23 -0.0637(3) 0.29737(14) 0.57433(8) 0.0332(4) Uani d . 1 . . O
O24 0.1169(3) 0.20343(15) 0.49335(9) 0.0361(4) Uani d . 1 . . O
O91 0.6997(2) 0.13038(14) 0.39754(8) 0.0264(4) Uani d D 1 . . O
H11 0.736(4) 0.136(2) 0.4395(8) 0.040 Uiso d D 1 . . H
H12 0.789(4) 0.173(2) 0.3718(11) 0.040 Uiso d D 1 . . H
O92 0.5822(2) -0.07765(14) 0.37573(8) 0.0254(4) Uani d D 1 . . O
H21 0.538(4) -0.135(2) 0.3492(12) 0.038 Uiso d D 1 . . H
H22 0.713(3) -0.089(2) 0.3906(13) 0.038 Uiso d D 1 . . H
O93 0.3435(2) 0.20113(13) 0.35657(8) 0.0256(4) Uani d D 1 . . O
H31 0.411(4) 0.2691(17) 0.3573(14) 0.038 Uiso d D 1 . . H
H32 0.207(3) 0.210(2) 0.3469(14) 0.038 Uiso d D 1 . . H
O94 0.2249(2) -0.00430(15) 0.33620(8) 0.0260(4) Uani d D 1 . . O
H41 0.195(4) -0.005(2) 0.2947(10) 0.039 Uiso d D 1 . . H
H42 0.129(4) -0.041(2) 0.3617(11) 0.039 Uiso d D 1 . . H
O95 0.5681(2) 0.07082(14) 0.28555(7) 0.0260(4) Uani d D 1 . . O
H51 0.541(4) 0.1234(19) 0.2539(11) 0.039 Uiso d D 1 . . H
H52 0.664(4) 0.0189(19) 0.2694(12) 0.039 Uiso d D 1 . . H
O96 0.3613(2) 0.05051(14) 0.44826(7) 0.0236(4) Uani d D 1 . . O
H61 0.266(4) 0.1013(18) 0.4633(13) 0.035 Uiso d D 1 . . H
H62 0.329(4) -0.0209(14) 0.4600(13) 0.035 Uiso d D 1 . . H
C1 0.2107(4) -0.0345(2) -0.00223(13) 0.0346(6) Uani d D 1 . . C
H11C 0.323(4) -0.073(2) 0.0168(13) 0.052 Uiso d D 1 . . H
H12C 0.259(4) 0.008(2) -0.0365(11) 0.052 Uiso d D 1 . . H
N2 0.1358(3) 0.04742(19) 0.04449(10) 0.0317(5) Uani d D 1 . . N
H21N 0.245(4) 0.097(2) 0.0569(14) 0.048 Uiso d D 1 . . H
H22N 0.091(4) 0.004(2) 0.0806(11) 0.048 Uiso d D 1 . . H
C3 0.0403(4) -0.1119(2) -0.02072(14) 0.0342(6) Uani d D 1 . . C
H31C 0.081(5) -0.161(2) -0.0536(11) 0.051 Uiso d D 1 . . H
H32C -0.007(5) -0.150(2) 0.0149(10) 0.051 Uiso d D 1 . . H
O97 0.4655(3) 0.23163(15) 0.20611(8) 0.0324(4) Uani d D 1 . . O
H71 0.552(4) 0.290(2) 0.2198(13) 0.049 Uiso d D 1 . . H
H72 0.471(5) 0.223(2) 0.1627(8) 0.049 Uiso d D 1 . . H
O98 0.4714(3) -0.03325(16) 0.13190(9) 0.0345(4) Uani d D 1 . . O
H81 0.378(4) -0.019(3) 0.1641(12) 0.052 Uiso d D 1 . . H
H82 0.589(3) 0.007(2) 0.1390(14) 0.052 Uiso d D 1 . . H
O99 -0.0392(2) 0.25312(15) 0.33211(9) 0.0309(4) Uani d D 1 . . O
H91 -0.034(4) 0.3237(18) 0.3496(13) 0.046 Uiso d D 1 . . H
H92 -0.044(5) 0.264(2) 0.2879(8) 0.046 Uiso d D 1 . . H
O910 0.0302(3) 0.26275(15) 0.20148(9) 0.0359(4) Uani d D 1 . . O
H101 0.174(3) 0.253(2) 0.2008(16) 0.054 Uiso d D 1 . . H
H102 -0.024(4) 0.1936(19) 0.1893(16) 0.054 Uiso d D 1 . . H

loop_
_atom_site_aniso_label
_atom_site_aniso_U_11
_atom_site_aniso_U_22
_atom_site_aniso_U_33
_atom_site_aniso_U_12
_atom_site_aniso_U_13
_atom_site_aniso_U_23
Al 0.0163(3) 0.0203(4) 0.0189(3) -0.0004(2) 0.0001(2) 0.0010(3)
S1 0.0187(3) 0.0255(3) 0.0206(3) 0.0008(2) 0.0013(2) 0.0003(2)
S2 0.0186(3) 0.0213(3) 0.0212(3) 0.00004(19) 0.0010(2) 0.0000(2)
O11 0.0210(8) 0.0632(13) 0.0280(9) -0.0058(8) -0.0041(7) -0.0015(9)
O12 0.0297(9) 0.0342(10) 0.0324(10) 0.0022(7) 0.0091(7) 0.0071(8)
O13 0.0334(9) 0.0225(9) 0.0370(10) 0.0039(7) -0.0021(7) 0.0023(8)
O14 0.0374(9) 0.0284(10) 0.0252(9) 0.0073(7) 0.0009(7) -0.0042(7)
O21 0.0205(7) 0.0307(9) 0.0377(10) 0.0020(6) -0.0028(7) 0.0116(8)
O22 0.0275(8) 0.0378(10) 0.0279(9) -0.0088(7) -0.0086(7) 0.0038(8)
O23 0.0384(9) 0.0266(10) 0.0346(10) 0.0070(7) -0.0027(8) -0.0079(8)
O24 0.0362(10) 0.0341(10) 0.0381(11) -0.0010(7) 0.0178(8) 0.0034(8)
O91 0.0235(8) 0.0344(10) 0.0212(8) -0.0088(7) -0.0020(6) 0.0029(7)
O92 0.0221(8) 0.0236(9) 0.0305(9) 0.0028(6) -0.0036(6) -0.0014(7)
O93 0.0198(8) 0.0211(9) 0.0358(10) 0.0006(6) -0.0002(7) 0.0026(7)
O94 0.0220(8) 0.0336(10) 0.0224(9) -0.0072(7) -0.0028(6) 0.0016(7)
O95 0.0278(8) 0.0297(9) 0.0205(8) 0.0054(7) 0.0050(6) 0.0026(7)
O96 0.0261(8) 0.0227(9) 0.0221(8) -0.0011(6) 0.0041(6) 0.0013(7)
C1 0.0251(12) 0.0445(17) 0.0341(15) 0.0022(10) 0.0000(10) -0.0076(12)
N2 0.0297(11) 0.0381(13) 0.0274(11) -0.0059(9) -0.0035(8) -0.0004(9)
C3 0.0383(14) 0.0297(14) 0.0346(15) 0.0015(11) -0.0056(11) -0.0025(12)
O97 0.0405(10) 0.0301(10) 0.0265(10) 0.0005(7) 0.0007(8) 0.0035(8)
O98 0.0271(9) 0.0375(11) 0.0388(11) -0.0032(7) 0.0001(7) 0.0014(8)
O99 0.0271(8) 0.0297(10) 0.0361(10) -0.0004(7) 0.0001(7) 0.0042(8)
O910 0.0347(9) 0.0249(10) 0.0481(12) -0.0004(7) -0.0026(8) 0.0027(9)

loop_
_atom_type_symbol
_atom_type_description
_atom_type_scat_dispersion_real
_atom_type_scat_dispersion_imag
_atom_type_scat_source
C C 0.0033 0.0016 'International Tables Vol C Tables 4.2.6.8 and 6.1.1.4'
Al Al 0.0645 0.0514 'International Tables Vol C Tables 4.2.6.8 and 6.1.1.4'
N N 0.0061 0.0033 'International Tables Vol C Tables 4.2.6.8 and 6.1.1.4'
O O 0.0106 0.0060 'International Tables Vol C Tables 4.2.6.8 and 6.1.1.4'
S S 0.1246 0.1234 'International Tables Vol C Tables 4.2.6.8 and 6.1.1.4'
H H 0.0000 0.0000 'International Tables Vol C Tables 4.2.6.8 and 6.1.1.4'

loop_
_geom_angle_atom_site_label_1
_geom_angle_atom_site_label_2
_geom_angle_atom_site_label_3
_geom_angle_site_symmetry_1
_geom_angle
O93 Al O92 . 178.70(9)
O93 Al O91 . 90.05(8)
O92 Al O91 . 90.83(8)
O93 Al O96 . 91.73(8)
O92 Al O96 . 89.22(8)
O91 Al O96 . 90.29(7)
O93 Al O94 . 89.42(8)
O92 Al O94 . 89.70(8)
O91 Al O94 . 179.47(9)
O96 Al O94 . 89.77(7)
O93 Al O95 . 89.73(8)
O92 Al O95 . 89.32(8)
O91 Al O95 . 89.97(8)
O96 Al O95 . 178.52(8)
O94 Al O95 . 89.99(8)
O13 S1 O12 . 109.78(10)
O13 S1 O11 . 109.68(11)
O12 S1 O11 . 109.45(11)
O13 S1 O14 . 107.60(10)
O12 S1 O14 . 111.22(11)
O11 S1 O14 . 109.09(10)
O24 S2 O23 . 109.76(11)
O24 S2 O22 . 110.51(11)
O23 S2 O22 . 109.39(10)
O24 S2 O21 . 110.36(10)
O23 S2 O21 . 108.79(11)
O22 S2 O21 . 108.01(10)
Al O91 H11 . 125.3(16)
Al O91 H12 . 122.7(16)
H11 O91 H12 . 111(2)
Al O92 H21 . 118.3(17)
Al O92 H22 . 123.4(17)
H21 O92 H22 . 113(2)
Al O93 H31 . 125.9(16)
Al O93 H32 . 122.4(16)
H31 O93 H32 . 112(2)
Al O94 H41 . 121.5(17)
Al O94 H42 . 123.5(17)
H41 O94 H42 . 115(2)
Al O95 H51 . 129.5(16)
Al O95 H52 . 123.0(16)
H51 O95 H52 . 108(2)
Al O96 H61 . 120.8(17)
Al O96 H62 . 114.3(17)
H61 O96 H62 . 111(2)
N2 C1 C3 . 109.9(2)
N2 C1 H11C . 107(2)
C3 C1 H11C . 112.3(19)
N2 C1 H12C . 106(2)
C3 C1 H12C . 112.1(19)
H11C C1 H12C . 110(2)
C3 N2 C1 3 111.9(2)
C3 N2 H21N 3 110.3(18)
C1 N2 H21N . 110.3(18)
C3 N2 H22N 3 108.4(18)
C1 N2 H22N . 106.4(19)
H21N N2 H22N . 109(2)
N2 C3 C1 3 110.1(2)
N2 C3 H31C 3 106.4(19)
C1 C3 H31C . 111.6(19)
N2 C3 H32C 3 106.2(19)
C1 C3 H32C . 109.2(19)
H31C C3 H32C . 113(2)
H71 O97 H72 . 112(2)
H81 O98 H82 . 109(2)
H91 O99 H92 . 106(2)
H101 O910 H102 . 105(2)

loop_
_geom_bond_atom_site_label_1
_geom_bond_atom_site_label_2
_geom_bond_site_symmetry_2
_geom_bond_distance
_geom_bond_publ_flag
Al O93 . 1.8620(17) yes
Al O92 . 1.8726(17) yes
Al O91 . 1.8733(16) yes
Al O96 . 1.8792(17) yes
Al O94 . 1.8835(16) yes
Al O95 . 1.8872(17) yes
S1 O13 . 1.4689(17) yes
S1 O12 . 1.4715(17) yes
S1 O11 . 1.4745(16) yes
S1 O14 . 1.4753(17) yes
S2 O24 . 1.4611(17) yes
S2 O23 . 1.4677(18) yes
S2 O22 . 1.4797(16) yes
S2 O21 . 1.4809(17) yes
O91 H11 . 0.935(17) ?
O91 H12 . 0.958(16) ?
O92 H21 . 0.940(17) ?
O92 H22 . 0.927(16) ?
O93 H31 . 0.933(16) ?
O93 H32 . 0.93(2) ?
O94 H41 . 0.91(2) ?
O94 H42 . 0.945(17) ?
O95 H51 . 0.948(17) ?
O95 H52 . 0.956(17) ?
O96 H61 . 0.935(16) ?
O96 H62 . 0.924(16) ?
C1 N2 . 1.494(3) yes
C1 C3 . 1.512(4) yes
C1 H11C . 0.964(17) yes
C1 H12C . 0.955(17) yes
N2 C3 3 1.485(3) yes
N2 H21N . 0.974(17) ?
N2 H22N . 0.982(17) ?
C3 N2 3 1.485(3) no
C3 H31C . 0.959(17) yes
C3 H32C . 0.946(17) yes
O97 H71 . 0.946(17) ?
O97 H72 . 0.941(17) ?
O98 H81 . 0.944(17) ?
O98 H82 . 0.929(17) ?
O99 H91 . 0.931(17) ?
O99 H92 . 0.961(17) ?
O910 H101 . 0.950(17) ?
O910 H102 . 0.945(17) ?

loop_
_geom_hbond_atom_site_label_D
_geom_hbond_atom_site_label_H
_geom_hbond_atom_site_label_A
_geom_hbond_site_symmetry_A
_geom_hbond_distance_DH
_geom_hbond_distance_HA
_geom_hbond_distance_DA
_geom_hbond_angle_DHA
O91 H11 O22 1_655 0.935(17) 1.696(17) 2.625(2) 172(3)
O91 H12 O99 1_655 0.958(16) 1.715(17) 2.670(2) 174(3)
O92 H21 O910 2_545 0.940(17) 1.709(17) 2.648(3) 177(3)
O92 H22 O21 3_656 0.927(16) 1.717(17) 2.642(2) 175(3)
O93 H31 O14 2 0.933(16) 1.673(17) 2.604(2) 176(3)
O93 H32 O99 . 0.93(2) 1.73(2) 2.645(2) 169(2)
O94 H41 O11 . 0.91(2) 1.71(2) 2.621(2) 175(3)
O94 H42 O21 3_556 0.945(17) 1.727(17) 2.671(2) 177(3)
O95 H51 O97 . 0.948(17) 1.735(17) 2.672(2) 170(3)
O95 H52 O12 1_655 0.956(17) 1.765(17) 2.720(2) 177(3)
O96 H61 O24 . 0.935(16) 1.702(17) 2.633(2) 173(3)
O96 H62 O22 3_556 0.924(16) 1.780(17) 2.698(2) 172(2)
O97 H71 O12 2 0.946(17) 1.902(18) 2.828(3) 165(3)
O97 H72 O23 4_665 0.941(17) 1.930(18) 2.864(3) 171(3)
O98 H81 O11 . 0.944(17) 1.851(17) 2.783(2) 169(3)
O98 H82 O13 1_655 0.929(17) 1.972(19) 2.886(2) 167(3)
O99 H91 O98 2 0.931(17) 1.819(19) 2.728(3) 165(3)
O99 H92 O910 . 0.961(17) 1.923(19) 2.851(3) 161(3)
O910 H101 O97 . 0.950(17) 1.939(18) 2.887(3) 176(3)
O910 H102 O13 . 0.945(17) 1.769(18) 2.710(3) 174(3)
N2 H21N O23 4_665 0.974(17) 1.827(17) 2.796(3) 173(3)
N2 H22N O14 . 0.982(17) 1.960(17) 2.925(3) 167(3)
